data_4067786
loop_
_publ_author_name
'Fuertes, Sara'
'Brayshaw, Simon K.'
'Raithby, Paul R.'
'Schiffers, Stephanie'
'Warren, Mark R.'

_publ_section_title
;
 New C&#x2227;N&#x2227;C Bis-Cyclometalated Platinum(II) Complexes:
 Synthesis, Structures, and Photophysical Properties
;
_journal_issue 1
_journal_name_full Organometallics
_journal_page_first 105
_journal_paper_doi 10.1021/om200589q
_journal_volume 31
_journal_year 2012
_chemical_formula_moiety 'C24 H23 N O2 Pt S'
_chemical_formula_sum 'C24 H23 N O2 Pt S'
_chemical_formula_weight 584.58
_chemical_name_systematic
;
 ?
;
_space_group_IT_number 14
_symmetry_cell_setting monoclinic
_symmetry_space_group_name_Hall '-P 2ybc'
_symmetry_space_group_name_H-M 'P 1 21/c 1'
_atom_sites_solution_hydrogens geom
_atom_sites_solution_primary direct
_atom_sites_solution_secondary difmap
_audit_creation_method SHELXL-97
_cell_angle_alpha 90.00
_cell_angle_beta 111.432(1)
_cell_angle_gamma 90.00
_cell_formula_units_Z 4
_cell_length_a 10.2790(1)
_cell_length_b 19.6900(2)
_cell_length_c 10.9680(1)
_cell_measurement_reflns_used 37144
_cell_measurement_temperature 150(2)
_cell_measurement_theta_max 32.8467
_cell_measurement_theta_min 2.8685
_cell_volume 2066.35(4)
_computing_cell_refinement
;
CrysAlisPro, Oxford Diffraction Ltd.,
Version 1.171.33.55 (release 05-01-2010 CrysAlis171 .NET)
(compiled Jan  5 2010,16:28:46)
;
_computing_data_collection
;
CrysAlisPro, Oxford Diffraction Ltd.,
Version 1.171.33.55 (release 05-01-2010 CrysAlis171 .NET)
(compiled Jan  5 2010,16:28:46)
;
_computing_data_reduction
;
CrysAlisPro, Oxford Diffraction Ltd.,
Version 1.171.33.55 (release 05-01-2010 CrysAlis171 .NET)
(compiled Jan  5 2010,16:28:46)
;
_computing_molecular_graphics 'Ortep-3 for Windows (Farrugia, 1997)'
_computing_publication_material ENCIFER
_computing_structure_refinement 'SHELXL-97 (Sheldrick, 1997)'
_computing_structure_solution 'SIR-92 (Burla et al, 1992)'
_diffrn_ambient_temperature 150(2)
_diffrn_detector_area_resol_mean 10.3795
_diffrn_measured_fraction_theta_full 0.999
_diffrn_measured_fraction_theta_max 0.999
_diffrn_measurement_device_type 'Xcalibur, Atlas, Gemini A Ultra'
_diffrn_measurement_method '\w scans'
_diffrn_radiation_monochromator graphite
_diffrn_radiation_source 'fine-focus sealed tube'
_diffrn_radiation_type MoK\a
_diffrn_radiation_wavelength 0.71073
_diffrn_reflns_av_R_equivalents 0.0271
_diffrn_reflns_av_sigmaI/netI 0.0128
_diffrn_reflns_limit_h_max 14
_diffrn_reflns_limit_h_min -14
_diffrn_reflns_limit_k_max 28
_diffrn_reflns_limit_k_min -28
_diffrn_reflns_limit_l_max 15
_diffrn_reflns_limit_l_min -15
_diffrn_reflns_number 63109
_diffrn_reflns_theta_full 30.51
_diffrn_reflns_theta_max 30.51
_diffrn_reflns_theta_min 3.56
_diffrn_standards_decay_% 0
_diffrn_standards_interval_count 0
_diffrn_standards_interval_time 0
_diffrn_standards_number 0
_exptl_absorpt_coefficient_mu 6.912
_exptl_absorpt_correction_T_max 0.731
_exptl_absorpt_correction_T_min 0.242
_exptl_absorpt_correction_type analytical
_exptl_absorpt_process_details
;
CrysAlisPro, Oxford Diffraction Ltd.,
Version 1.171.34.9 (release 08-12-2009 CrysAlis171 .NET)
(compiled Dec  8 2009,17:31:18)
Analytical numeric absorption correction using a multifaceted crystal
                        model based on expressions derived by R.C. Clark & J.S.
(Clark, R. C. & Reid, J. S. (1995). Acta Cryst. A51, 887-897)
;
_exptl_crystal_colour red
_exptl_crystal_density_diffrn 1.879
_exptl_crystal_density_method 'not measured'
_exptl_crystal_description prism
_exptl_crystal_F_000 1136
_exptl_crystal_size_max 0.2804
_exptl_crystal_size_mid 0.1368
_exptl_crystal_size_min 0.0530
_refine_diff_density_max 2.988
_refine_diff_density_min -0.757
_refine_diff_density_rms 0.093
_refine_ls_extinction_method none
_refine_ls_goodness_of_fit_ref 1.086
_refine_ls_hydrogen_treatment constr
_refine_ls_matrix_type full
_refine_ls_number_parameters 262
_refine_ls_number_reflns 6295
_refine_ls_number_restraints 0
_refine_ls_restrained_S_all 1.086
_refine_ls_R_factor_all 0.0223
_refine_ls_R_factor_gt 0.0187
_refine_ls_shift/su_max 0.001
_refine_ls_shift/su_mean 0.000
_refine_ls_structure_factor_coef Fsqd
_refine_ls_weighting_details 'calc w=1/[\s^2^(Fo^2^)+(0.0186P)^2^+2.8527P] where P=(Fo^2^+2Fc^2^)/3'
_refine_ls_weighting_scheme calc
_refine_ls_wR_factor_gt 0.0435
_refine_ls_wR_factor_ref 0.0448
_reflns_number_gt 5758
_reflns_number_total 6295
_reflns_threshold_expression >2sigma(I)
_cod_data_source_file om200589q_si_002.cif
_cod_data_source_block compound3
_cod_original_cell_volume 2066.35(7)
_cod_database_code 4067786

loop_
_symmetry_equiv_pos_as_xyz
'x, y, z'
'-x, y+1/2, -z+1/2'
'-x, -y, -z'
'x, -y-1/2, z-1/2'

loop_
_atom_site_label
_atom_site_type_symbol
_atom_site_fract_x
_atom_site_fract_y
_atom_site_fract_z
_atom_site_U_iso_or_equiv
_atom_site_adp_type
_atom_site_occupancy
_atom_site_symmetry_multiplicity
_atom_site_calc_flag
_atom_site_refinement_flags
Pt1 Pt 0.037968(8) 0.163101(4) 0.003310(8) 0.01835(3) Uani 1 1 d .
S1 S 0.17960(6) 0.25090(3) 0.00415(6) 0.02571(11) Uani 1 1 d .
N1 N -0.10310(19) 0.09171(9) -0.00913(18) 0.0186(3) Uani 1 1 d .
O1 O -0.3723(2) -0.11130(10) 0.0319(2) 0.0393(5) Uani 1 1 d .
O2 O -0.51505(18) -0.05662(9) -0.14601(18) 0.0280(4) Uani 1 1 d .
C6 C -0.2249(2) 0.09302(11) -0.1139(2) 0.0197(4) Uani 1 1 d .
C5 C -0.3259(2) 0.04383(11) -0.1243(2) 0.0216(4) Uani 1 1 d .
H5 H -0.4131 0.0446 -0.1955 0.026 Uiso 1 1 calc R
C4 C -0.2975(2) -0.00625(11) -0.0293(2) 0.0222(4) Uani 1 1 d .
C3 C -0.1716(2) -0.00604(11) 0.0778(2) 0.0226(4) Uani 1 1 d .
H3 H -0.1523 -0.0403 0.1431 0.027 Uiso 1 1 calc R
C2 C -0.0748(2) 0.04487(11) 0.0877(2) 0.0204(4) Uani 1 1 d .
C21 C 0.1439(2) 0.11044(11) 0.1743(2) 0.0209(4) Uani 1 1 d .
C26 C 0.0641(2) 0.05415(11) 0.1915(2) 0.0211(4) Uani 1 1 d .
C25 C 0.1156(3) 0.00900(13) 0.2963(2) 0.0262(4) Uani 1 1 d .
H25 H 0.0587 -0.0272 0.3053 0.031 Uiso 1 1 calc R
C24 C 0.2501(3) 0.01722(14) 0.3873(2) 0.0290(5) Uani 1 1 d .
H24 H 0.2854 -0.0130 0.4596 0.035 Uiso 1 1 calc R
C23 C 0.3322(3) 0.06969(13) 0.3720(2) 0.0286(5) Uani 1 1 d .
H23 H 0.4254 0.0746 0.4325 0.034 Uiso 1 1 calc R
C22 C 0.2793(2) 0.11561(13) 0.2683(2) 0.0259(5) Uani 1 1 d .
H22 H 0.3375 0.1517 0.2612 0.031 Uiso 1 1 calc R
C11 C -0.1089(2) 0.18809(11) -0.1775(2) 0.0203(4) Uani 1 1 d .
C12 C -0.2299(2) 0.14644(11) -0.2086(2) 0.0204(4) Uani 1 1 d .
C13 C -0.3443(3) 0.15330(12) -0.3270(2) 0.0262(5) Uani 1 1 d .
H13 H -0.4239 0.1250 -0.3448 0.031 Uiso 1 1 calc R
C14 C -0.3407(3) 0.20150(13) -0.4177(2) 0.0295(5) Uani 1 1 d .
H14 H -0.4192 0.2076 -0.4965 0.035 Uiso 1 1 calc R
C15 C -0.2220(3) 0.24068(13) -0.3927(2) 0.0281(5) Uani 1 1 d .
H15 H -0.2176 0.2723 -0.4565 0.034 Uiso 1 1 calc R
C16 C -0.1094(3) 0.23420(12) -0.2755(2) 0.0244(4) Uani 1 1 d .
H16 H -0.0296 0.2620 -0.2609 0.029 Uiso 1 1 calc R
C31 C 0.0748(3) 0.32848(12) -0.0137(3) 0.0305(5) Uani 1 1 d .
H31A H 0.0756 0.3552 -0.0899 0.037 Uiso 1 1 calc R
H31B H -0.0232 0.3167 -0.0274 0.037 Uiso 1 1 calc R
C32 C 0.1396(4) 0.36928(16) 0.1116(3) 0.0421(7) Uani 1 1 d .
H32A H 0.1236 0.4184 0.0931 0.050 Uiso 1 1 calc R
H32B H 0.0975 0.3561 0.1761 0.050 Uiso 1 1 calc R
C33 C 0.2934(3) 0.35405(16) 0.1643(3) 0.0403(7) Uani 1 1 d .
H33A H 0.3389 0.3731 0.2534 0.048 Uiso 1 1 calc R
H33B H 0.3390 0.3733 0.1066 0.048 Uiso 1 1 calc R
C34 C 0.3023(3) 0.27740(16) 0.1671(3) 0.0397(7) Uani 1 1 d .
H34A H 0.2740 0.2586 0.2374 0.048 Uiso 1 1 calc R
H34B H 0.3985 0.2621 0.1813 0.048 Uiso 1 1 calc R
C7 C -0.3973(3) -0.06365(12) -0.0415(2) 0.0261(5) Uani 1 1 d .
C8 C -0.6125(3) -0.11312(14) -0.1708(3) 0.0320(5) Uani 1 1 d .
H8B H -0.6530 -0.1155 -0.1017 0.038 Uiso 1 1 calc R
H8A H -0.5641 -0.1565 -0.1715 0.038 Uiso 1 1 calc R
C9 C -0.7248(4) -0.1007(2) -0.3014(3) 0.0513(9) Uani 1 1 d .
H9B H -0.7930 -0.1378 -0.3216 0.077 Uiso 1 1 calc R
H9A H -0.6833 -0.0985 -0.3688 0.077 Uiso 1 1 calc R
H9C H -0.7717 -0.0576 -0.2993 0.077 Uiso 1 1 calc R

loop_
_atom_site_aniso_label
_atom_site_aniso_U_11
_atom_site_aniso_U_22
_atom_site_aniso_U_33
_atom_site_aniso_U_23
_atom_site_aniso_U_13
_atom_site_aniso_U_12
Pt1 0.01691(4) 0.01708(4) 0.02165(4) -0.00059(3) 0.00773(3) -0.00037(3)
S1 0.0210(3) 0.0224(3) 0.0350(3) 0.0018(2) 0.0118(2) -0.0018(2)
N1 0.0182(8) 0.0171(8) 0.0215(8) -0.0014(7) 0.0084(7) -0.0003(6)
O1 0.0385(11) 0.0340(10) 0.0423(11) 0.0120(8) 0.0112(9) -0.0091(8)
O2 0.0231(8) 0.0257(8) 0.0346(9) -0.0008(7) 0.0099(7) -0.0077(7)
C6 0.0201(10) 0.0176(9) 0.0225(10) -0.0001(8) 0.0092(8) 0.0003(7)
C5 0.0194(10) 0.0214(10) 0.0243(10) -0.0019(8) 0.0083(8) -0.0024(8)
C4 0.0219(10) 0.0211(10) 0.0263(11) -0.0024(8) 0.0120(9) -0.0026(8)
C3 0.0246(10) 0.0196(10) 0.0253(10) 0.0013(8) 0.0111(9) -0.0001(8)
C2 0.0221(10) 0.0194(10) 0.0214(10) -0.0009(8) 0.0100(8) 0.0017(8)
C21 0.0213(10) 0.0201(10) 0.0215(10) -0.0029(8) 0.0081(8) 0.0004(8)
C26 0.0222(10) 0.0212(10) 0.0210(10) -0.0020(8) 0.0090(8) 0.0006(8)
C25 0.0304(11) 0.0248(11) 0.0243(11) 0.0013(9) 0.0109(9) 0.0016(9)
C24 0.0335(12) 0.0297(12) 0.0208(10) 0.0020(9) 0.0063(9) 0.0057(10)
C23 0.0264(11) 0.0331(13) 0.0222(11) -0.0035(9) 0.0039(9) 0.0021(10)
C22 0.0221(11) 0.0308(12) 0.0229(10) -0.0042(9) 0.0060(9) 0.0002(9)
C11 0.0213(10) 0.0175(9) 0.0239(10) -0.0008(8) 0.0105(8) 0.0011(8)
C12 0.0227(10) 0.0180(9) 0.0221(10) 0.0016(8) 0.0100(8) 0.0013(8)
C13 0.0237(11) 0.0256(12) 0.0269(11) 0.0019(9) 0.0065(9) -0.0008(9)
C14 0.0276(12) 0.0305(12) 0.0256(11) 0.0051(9) 0.0040(9) 0.0011(10)
C15 0.0333(13) 0.0252(11) 0.0275(11) 0.0051(9) 0.0132(10) 0.0010(9)
C16 0.0280(11) 0.0209(10) 0.0274(11) 0.0009(8) 0.0138(9) -0.0007(9)
C31 0.0261(12) 0.0214(11) 0.0427(14) -0.0004(10) 0.0108(11) -0.0004(9)
C32 0.0544(19) 0.0324(15) 0.0501(17) -0.0100(13) 0.0319(15) -0.0112(13)
C33 0.0488(17) 0.0366(15) 0.0332(14) -0.0042(11) 0.0122(13) -0.0159(13)
C34 0.0299(13) 0.0412(16) 0.0346(14) 0.0082(12) -0.0042(11) -0.0125(11)
C7 0.0244(11) 0.0243(11) 0.0313(12) -0.0011(9) 0.0122(9) -0.0040(9)
C8 0.0323(13) 0.0287(13) 0.0382(14) -0.0063(10) 0.0169(11) -0.0130(10)
C9 0.0483(19) 0.061(2) 0.0372(16) -0.0055(15) 0.0074(14) -0.0267(17)

loop_
_atom_type_symbol
_atom_type_description
_atom_type_scat_dispersion_real
_atom_type_scat_dispersion_imag
_atom_type_scat_source
C C 0.0033 0.0016 'International Tables Vol C Tables 4.2.6.8 and 6.1.1.4'
H H 0.0000 0.0000 'International Tables Vol C Tables 4.2.6.8 and 6.1.1.4'
N N 0.0061 0.0033 'International Tables Vol C Tables 4.2.6.8 and 6.1.1.4'
O O 0.0106 0.0060 'International Tables Vol C Tables 4.2.6.8 and 6.1.1.4'
S S 0.1246 0.1234 'International Tables Vol C Tables 4.2.6.8 and 6.1.1.4'
Pt Pt -1.7033 8.3905 'International Tables Vol C Tables 4.2.6.8 and 6.1.1.4'

loop_
_geom_angle_atom_site_label_1
_geom_angle_atom_site_label_2
_geom_angle_atom_site_label_3
_geom_angle
N1 Pt1 C11 81.01(8)
N1 Pt1 C21 80.62(8)
C11 Pt1 C21 161.28(9)
N1 Pt1 S1 174.05(6)
C11 Pt1 S1 93.75(6)
C21 Pt1 S1 104.77(6)
C31 S1 C34 92.00(14)
C31 S1 Pt1 106.50(9)
C34 S1 Pt1 115.58(9)
C2 N1 C6 122.97(19)
C2 N1 Pt1 119.03(15)
C6 N1 Pt1 118.00(14)
C7 O2 C8 115.3(2)
N1 C6 C5 119.1(2)
N1 C6 C12 113.39(19)
C5 C6 C12 127.5(2)
C4 C5 C6 119.1(2)
C5 C4 C3 120.5(2)
C5 C4 C7 121.3(2)
C3 C4 C7 118.2(2)
C2 C3 C4 119.1(2)
N1 C2 C3 119.2(2)
N1 C2 C26 112.95(19)
C3 C2 C26 127.8(2)
C22 C21 C26 115.0(2)
C22 C21 Pt1 133.03(18)
C26 C21 Pt1 111.71(15)
C25 C26 C21 122.6(2)
C25 C26 C2 121.7(2)
C21 C26 C2 115.7(2)
C24 C25 C26 119.8(2)
C23 C24 C25 119.5(2)
C24 C23 C22 120.6(2)
C23 C22 C21 122.6(2)
C16 C11 C12 115.5(2)
C16 C11 Pt1 133.27(17)
C12 C11 Pt1 111.17(15)
C13 C12 C11 122.0(2)
C13 C12 C6 121.7(2)
C11 C12 C6 116.2(2)
C14 C13 C12 119.8(2)
C15 C14 C13 119.5(2)
C14 C15 C16 120.6(2)
C15 C16 C11 122.5(2)
C32 C31 S1 107.3(2)
C33 C32 C31 107.1(2)
C32 C33 C34 104.7(2)
C33 C34 S1 104.34(19)
O1 C7 O2 124.1(2)
O1 C7 C4 123.8(2)
O2 C7 C4 112.0(2)
O2 C8 C9 107.0(2)

loop_
_geom_bond_atom_site_label_1
_geom_bond_atom_site_label_2
_geom_bond_distance
Pt1 N1 1.9881(18)
Pt1 C11 2.065(2)
Pt1 C21 2.070(2)
Pt1 S1 2.2579(6)
S1 C31 1.838(3)
S1 C34 1.846(3)
N1 C2 1.355(3)
N1 C6 1.355(3)
O1 C7 1.202(3)
O2 C7 1.335(3)
O2 C8 1.454(3)
C6 C5 1.394(3)
C6 C12 1.466(3)
C5 C4 1.386(3)
C4 C3 1.394(3)
C4 C7 1.499(3)
C3 C2 1.388(3)
C2 C26 1.477(3)
C21 C22 1.400(3)
C21 C26 1.431(3)
C26 C25 1.395(3)
C25 C24 1.388(4)
C24 C23 1.383(4)
C23 C22 1.398(3)
C11 C16 1.406(3)
C11 C12 1.424(3)
C12 C13 1.403(3)
C13 C14 1.385(3)
C14 C15 1.384(4)
C15 C16 1.386(3)
C31 C32 1.519(4)
C32 C33 1.502(5)
C33 C34 1.512(4)
C8 C9 1.495(4)

loop_
_geom_torsion_atom_site_label_1
_geom_torsion_atom_site_label_2
_geom_torsion_atom_site_label_3
_geom_torsion_atom_site_label_4
_geom_torsion
N1 Pt1 S1 C31 29.5(5)
C11 Pt1 S1 C31 57.56(12)
C21 Pt1 S1 C31 -125.17(12)
N1 Pt1 S1 C34 129.9(5)
C11 Pt1 S1 C34 158.05(14)
C21 Pt1 S1 C34 -24.68(14)
C11 Pt1 N1 C2 176.88(17)
C21 Pt1 N1 C2 0.47(16)
S1 Pt1 N1 C2 -154.7(4)
C11 Pt1 N1 C6 -4.23(16)
C21 Pt1 N1 C6 179.36(17)
S1 Pt1 N1 C6 24.2(6)
C2 N1 C6 C5 -0.7(3)
Pt1 N1 C6 C5 -179.49(16)
C2 N1 C6 C12 -177.65(19)
Pt1 N1 C6 C12 3.5(2)
N1 C6 C5 C4 -1.9(3)
C12 C6 C5 C4 174.6(2)
C6 C5 C4 C3 2.3(3)
C6 C5 C4 C7 -174.8(2)
C5 C4 C3 C2 -0.3(3)
C7 C4 C3 C2 176.9(2)
C6 N1 C2 C3 2.7(3)
Pt1 N1 C2 C3 -178.45(15)
C6 N1 C2 C26 -179.65(19)
Pt1 N1 C2 C26 -0.8(2)
C4 C3 C2 N1 -2.2(3)
C4 C3 C2 C26 -179.4(2)
N1 Pt1 C21 C22 173.8(2)
C11 Pt1 C21 C22 162.7(2)
S1 Pt1 C21 C22 -8.8(2)
N1 Pt1 C21 C26 0.01(15)
C11 Pt1 C21 C26 -11.1(4)
S1 Pt1 C21 C26 177.43(14)
C22 C21 C26 C25 2.0(3)
Pt1 C21 C26 C25 177.02(18)
C22 C21 C26 C2 -175.45(19)
Pt1 C21 C26 C2 -0.4(2)
N1 C2 C26 C25 -176.7(2)
C3 C2 C26 C25 0.7(4)
N1 C2 C26 C21 0.8(3)
C3 C2 C26 C21 178.2(2)
C21 C26 C25 C24 -1.3(4)
C2 C26 C25 C24 176.0(2)
C26 C25 C24 C23 -0.8(4)
C25 C24 C23 C22 2.1(4)
C24 C23 C22 C21 -1.3(4)
C26 C21 C22 C23 -0.7(3)
Pt1 C21 C22 C23 -174.37(19)
N1 Pt1 C11 C16 -172.2(2)
C21 Pt1 C11 C16 -161.1(2)
S1 Pt1 C11 C16 10.7(2)
N1 Pt1 C11 C12 3.91(15)
C21 Pt1 C11 C12 15.0(4)
S1 Pt1 C11 C12 -173.26(15)
C16 C11 C12 C13 -2.7(3)
Pt1 C11 C12 C13 -179.53(18)
C16 C11 C12 C6 173.5(2)
Pt1 C11 C12 C6 -3.3(2)
N1 C6 C12 C13 176.3(2)
C5 C6 C12 C13 -0.4(4)
N1 C6 C12 C11 0.1(3)
C5 C6 C12 C11 -176.6(2)
C11 C12 C13 C14 0.4(4)
C6 C12 C13 C14 -175.6(2)
C12 C13 C14 C15 2.5(4)
C13 C14 C15 C16 -2.9(4)
C14 C15 C16 C11 0.4(4)
C12 C11 C16 C15 2.3(3)
Pt1 C11 C16 C15 178.24(19)
C34 S1 C31 C32 -2.0(2)
Pt1 S1 C31 C32 115.44(18)
S1 C31 C32 C33 30.3(3)
C31 C32 C33 C34 -51.0(3)
C32 C33 C34 S1 47.7(3)
C31 S1 C34 C33 -26.1(2)
Pt1 S1 C34 C33 -135.50(18)
C8 O2 C7 O1 -2.8(4)
C8 O2 C7 C4 175.2(2)
C5 C4 C7 O1 173.3(3)
C3 C4 C7 O1 -3.9(4)
C5 C4 C7 O2 -4.6(3)
C3 C4 C7 O2 178.2(2)
C7 O2 C8 C9 -171.2(2)
